data_7161015
loop_
_publ_author_name
'Yang, Shizhou'
'Wang, Mingliang'
'Jiang, Hong'
'Wang, Rui'
'Xing, Yurou'
'Luo, Shuang'
'Ding, Qinlin'

_publ_section_title
;
 Substrate-controlled divergent synthesis of substituted carbazoles
 through a cascade reaction of 2-alkenylindoles with
 &#x3b1;,&#x3b2;-unsaturated ketones.
;
_journal_issue 12
_journal_name_full 'Organic &amp; biomolecular chemistry'
_journal_page_first 2415
_journal_page_last 2422
_journal_paper_doi 10.1039/d6ob00081a
_journal_volume 24
_journal_year 2026
_chemical_formula_moiety 'C23 H18 F3 N, C3 H7'
_chemical_formula_sum 'C26 H25 F3 N'
_chemical_formula_weight 408.47
_space_group_crystal_system triclinic
_space_group_IT_number 2
_space_group_name_Hall '-P 1'
_space_group_name_H-M_alt 'P -1'
_atom_sites_solution_hydrogens mixed
_atom_sites_solution_primary direct
_audit_creation_date 2024-11-02
_audit_creation_method
;
Olex2 1.5-beta
(compiled 2022.04.07 svn.rca3783a0 for OlexSys, GUI svn.r6439)
;
_audit_update_record
;
2025-05-07 deposited with the CCDC.	2026-02-26 downloaded from the CCDC.
;
_cell_angle_alpha 72.752(2)
_cell_angle_beta 75.888(2)
_cell_angle_gamma 86.8218(17)
_cell_formula_units_Z 2
_cell_length_a 9.0837(2)
_cell_length_b 10.11921(18)
_cell_length_c 12.4621(3)
_cell_measurement_reflns_used 10062
_cell_measurement_temperature 170.00(10)
_cell_measurement_theta_max 72.4730
_cell_measurement_theta_min 3.8110
_cell_volume 1060.81(4)
_computing_cell_refinement 'CrysAlisPro 1.171.43.121a (Rigaku OD, 2024)'
_computing_data_collection 'CrysAlisPro system (CCD 43.121a 64-bit (release 24-04-2024))'
_computing_data_reduction 'CrysAlisPro 1.171.43.121a (Rigaku OD, 2024)'
_computing_molecular_graphics 'Olex2 1.5-beta (Dolomanov et al., 2009)'
_computing_publication_material 'Olex2 1.5-beta (Dolomanov et al., 2009)'
_computing_structure_refinement 'SHELXL 2018/3 (Sheldrick, 2015)'
_computing_structure_solution 'SHELXS  (Sheldrick, 2008)'
_diffrn_ambient_environment N~2~
_diffrn_ambient_temperature 170.00(10)
_diffrn_detector 'Hybrid Pixel Array Detector'
_diffrn_detector_area_resol_mean 10.0000
_diffrn_detector_type 'HyPix-Arc 150'
_diffrn_measured_fraction_theta_full 0.966
_diffrn_measured_fraction_theta_max 0.931
_diffrn_measurement_details
;
List of Runs (angles in degrees, time in seconds):

  # Type    Start    End  Width  t~exp~   \w     \q     \k     \f   Frames
#--------------------------------------------------------------------------
  1  \w     59.00  89.00   0.50    0.05    --   62.21  15.00 150.00   60
  2  \w     56.00 102.00   0.50    0.05    --   62.21  15.00 120.00   92
  3  \w     62.00  97.00   0.50    0.05    --   62.21  15.00   0.00   70
  4  \w     58.00  83.00   0.50    0.05    --   62.21  15.00 -30.00   50
  5  \w     58.00 102.00   0.50    0.05    --   62.21  15.00 -90.00   88
  6  \w     55.00 103.00   0.50    0.05    --   62.21  15.00-120.00   96
  7  \w     72.00  98.00   0.50    0.05    --   62.21  15.00-150.00   52
  8  \w     69.00 102.00   0.50    0.05    --   62.21  15.00-180.00   66
  9  \w     57.00  82.00   0.50    0.05    --   62.21  15.00  30.00   50
 10  \w     67.00 115.00   0.50    0.05    --   74.33  15.00  60.00   96
 11  \w     69.00  94.00   0.50    0.05    --   71.27  15.00 120.00   50
 12  \w     65.00 107.00   0.50    0.05    --   71.27  15.00 150.00   84
 13  \w     67.00  92.00   0.50    0.05    --   74.33  15.00   0.00   50
 14  \w     76.00 101.00   0.50    0.05    --   74.33  15.00 -30.00   50
 15  \w     67.00 112.00   0.50    0.05    --   74.33  15.00 -60.00   90
 16  \w     74.00  99.00   0.50    0.05    --   74.33  15.00 -90.00   50
 17  \w     68.00  93.00   0.50    0.05    --   74.33  15.00-120.00   50
 18  \w     70.00 102.00   0.50    0.05    --   74.33  15.00-150.00   64
 19  \w     76.00 101.00   0.50    0.05    --   74.33  15.00-180.00   50
 20  \w     69.00  97.00   0.50    0.05    --   74.33  15.00  30.00   56
 21  \w     80.00 105.00   0.50    0.05    --   74.33  15.00  90.00   50
 22  \w     39.00  64.00   0.50    0.05    --   74.33-116.00 122.00   50
 23  \w     27.00  53.00   0.50    0.05    --   62.21-125.00 120.00   52
 24  \w     26.00  78.00   0.50    0.05    --   62.21-125.00  90.00  104
 25  \w     25.00  78.00   0.50    0.05    --   62.21-125.00  60.00  106
 26  \w     26.00  67.00   0.50    0.05    --   62.21-125.00   0.00   82
 27  \w     32.00  58.00   0.50    0.05    --   62.21-125.00 150.00   52
 28  \w     26.00  56.00   0.50    0.05    --   62.21-125.00 -30.00   60
 29  \w     49.00  78.00   0.50    0.05    --   62.21-125.00  30.00   58
 30  \w     35.00  87.00   0.50    0.05    --   71.27-125.00  30.00  104
 31  \w     41.00  83.00   0.50    0.05    --   71.27-125.00 -30.00   84
 32  \w     26.00  78.00   0.50    0.05    --   62.21-125.00 -60.00  104
 33  \w     46.00  74.00   0.50    0.05    --   62.21-125.00-120.00   56
 34  \w     49.00  87.00   0.50    0.05    --   71.27-125.00 -90.00   76
 35  \w     62.00  87.00   0.50    0.05    --   71.27-125.00-120.00   50
 36  \w     57.00  85.00   0.50    0.05    --   71.27-125.00-180.00   56
 37  \w     29.00  78.00   0.50    0.05    --   62.21-125.00-180.00   98
 38  \w     39.00  90.00   0.50    0.05    --   74.33-125.00-120.00  102
 39  \w     63.00  88.00   0.50    0.05    --   74.33-125.00-180.00   50
 40  \w     51.00  90.00   0.50    0.05    --   74.33-125.00 -60.00   78
 41  \w     46.00  90.00   0.50    0.05    --   74.33-125.00   0.00   88
 42  \w     46.00  90.00   0.50    0.05    --   74.33-125.00  60.00   88
 43  \w     44.00  70.00   0.50    0.05    --   74.33-125.00  90.00   52
 44  \w     58.00  89.00   0.50    0.05    --   74.33-125.00 150.00   62
 45  \w     48.00  81.00   0.50    0.05    --   71.27-116.00 122.00   66
 46  \w     53.00  90.00   0.50    0.05    --   74.33-125.00 120.00   74
 47  \w     65.00  90.00   0.50    0.05    --   74.33-125.00 -30.00   50
 48  \w     64.00  89.00   0.50    0.05    --   74.33-125.00 -90.00   50
 49  \w     46.00  90.00   0.50    0.05    --   74.33-125.00-150.00   88
;
_diffrn_measurement_device 'four-circle diffractometer'
_diffrn_measurement_device_type 'ROD, Synergy Custom system, HyPix-Arc 150'
_diffrn_measurement_method '\w scans'
_diffrn_orient_matrix_type 'CrysAlisPro convention (1999,Acta A55,543-557)'
_diffrn_orient_matrix_UB_11 0.0837402000
_diffrn_orient_matrix_UB_12 0.0563240000
_diffrn_orient_matrix_UB_13 -0.1282636000
_diffrn_orient_matrix_UB_21 0.1492517000
_diffrn_orient_matrix_UB_22 -0.0611044000
_diffrn_orient_matrix_UB_23 0.0296926000
_diffrn_orient_matrix_UB_31 -0.0360915000
_diffrn_orient_matrix_UB_32 -0.1360657000
_diffrn_orient_matrix_UB_33 -0.0207853000
_diffrn_radiation_monochromator mirror
_diffrn_radiation_probe x-ray
_diffrn_radiation_type 'Cu K\a'
_diffrn_radiation_wavelength 1.54184
_diffrn_reflns_av_R_equivalents 0.0469
_diffrn_reflns_av_unetI/netI 0.0202
_diffrn_reflns_Laue_measured_fraction_full 0.966
_diffrn_reflns_Laue_measured_fraction_max 0.931
_diffrn_reflns_limit_h_max 11
_diffrn_reflns_limit_h_min -11
_diffrn_reflns_limit_k_max 8
_diffrn_reflns_limit_k_min -11
_diffrn_reflns_limit_l_max 15
_diffrn_reflns_limit_l_min -15
_diffrn_reflns_number 14404
_diffrn_reflns_point_group_measured_fraction_full 0.966
_diffrn_reflns_point_group_measured_fraction_max 0.931
_diffrn_reflns_theta_full 67.684
_diffrn_reflns_theta_max 72.863
_diffrn_reflns_theta_min 3.824
_diffrn_source 'Rotating-anode X-ray tube'
_diffrn_source_type 'Rigaku (Cu) X-ray Source'
_exptl_absorpt_coefficient_mu 0.758
_exptl_absorpt_correction_T_max 1.00000
_exptl_absorpt_correction_T_min 0.85622
_exptl_absorpt_correction_type multi-scan
_exptl_absorpt_process_details
;
CrysAlisPro 1.171.43.121a (Rigaku Oxford Diffraction, 2024)
Empirical absorption correction using spherical harmonics,
implemented in SCALE3 ABSPACK scaling algorithm.
;
_exptl_crystal_colour 'clear light colourless'
_exptl_crystal_density_diffrn 1.279
_exptl_crystal_description block
_exptl_crystal_F_000 430
_exptl_crystal_size_max 0.13
_exptl_crystal_size_mid 0.12
_exptl_crystal_size_min 0.1
_refine_diff_density_max 0.384
_refine_diff_density_min -0.446
_refine_diff_density_rms 0.059
_refine_ls_extinction_method none
_refine_ls_goodness_of_fit_ref 1.036
_refine_ls_hydrogen_treatment mixed
_refine_ls_matrix_type full
_refine_ls_number_parameters 292
_refine_ls_number_reflns 3950
_refine_ls_number_restraints 0
_refine_ls_restrained_S_all 1.036
_refine_ls_R_factor_all 0.0574
_refine_ls_R_factor_gt 0.0546
_refine_ls_shift/su_max 0.000
_refine_ls_shift/su_mean 0.000
_refine_ls_structure_factor_coef Fsqd
_refine_ls_weighting_details 'w=1/[\s^2^(Fo^2^)+(0.1043P)^2^+0.4109P] where P=(Fo^2^+2Fc^2^)/3'
_refine_ls_weighting_scheme calc
_refine_ls_wR_factor_gt 0.1610
_refine_ls_wR_factor_ref 0.1640
_reflns_Friedel_coverage 0.000
_reflns_number_gt 3621
_reflns_number_total 3950
_reflns_threshold_expression 'I > 2\s(I)'
_cod_data_source_file d6ob00081a3.cif
_cod_data_source_block 97549_cf3
_cod_depositor_comments 'Adding full bibliography for 7161014--7161015.cif.'
_cod_original_cell_volume 1060.80(5)
_cod_database_code 7161015
_shelx_shelxl_version_number 2018/3
_chemical_oxdiff_formula 'C H O N  F'
_shelx_space_group_comment
;
The symmetry employed for this shelxl refinement is uniquely defined
by the following loop, which should always be used as a source of
symmetry information in preference to the above space-group names.
They are only intended as comments.
;
_shelx_estimated_absorpt_t_max 0.928
_shelx_estimated_absorpt_t_min 0.908
_olex2_refinement_description
;
1. Fixed Uiso
 At 1.2 times of:
  All C(H) groups, All C(H,H) groups, All C(H,H,H,H) groups
 At 1.5 times of:
  All C(H,H,H) groups, All C(H,H,H,H,H,H) groups
2. Others
 Sof(H24D)=Sof(H24E)=Sof(H24F)=Sof(H26C)=Sof(H26D)=Sof(C27)=Sof(H27A)=
 Sof(H27B)=1-FVAR(1)
 Sof(H24A)=Sof(H24B)=Sof(H24C)=Sof(C25)=Sof(H25A)=Sof(H25B)=Sof(H26A)=
 Sof(H26B)=FVAR(1)
3.a Secondary CH2 refined with riding coordinates:
 C25(H25A,H25B), C26(H26C,H26D), C26(H26A,H26B), C27(H27A,H27B)
3.b Aromatic/amide H refined with riding coordinates:
 C2(H2), C3(H3), C4(H4), C5(H5), C10(H10), C17(H17), C18(H18), C19(H19),
 C20(H20), C21(H21)
3.c Idealised Me refined as rotating group:
 C14(H14A,H14B,H14C), C22(H22A,H22B,H22C), C24(H24A,H24B,H24C), C24(H24D,H24E,
 H24F)
;
_olex2_submission_special_instructions 'No special instructions were received'
_oxdiff_exptl_absorpt_empirical_details
;
Empirical correction (ABSPACK) includes:
- Absorption correction using spherical harmonics
- Frame scaling
;
_oxdiff_exptl_absorpt_empirical_full_max 2.284
_oxdiff_exptl_absorpt_empirical_full_min 0.506

loop_
_space_group_symop_operation_xyz
'x, y, z'
'-x, -y, -z'

loop_
_atom_site_label
_atom_site_type_symbol
_atom_site_fract_x
_atom_site_fract_y
_atom_site_fract_z
_atom_site_U_iso_or_equiv
_atom_site_adp_type
_atom_site_occupancy
_atom_site_site_symmetry_order
_atom_site_calc_flag
_atom_site_refinement_flags_posn
_atom_site_refinement_flags_adp
_atom_site_refinement_flags_occupancy
_atom_site_disorder_assembly
_atom_site_disorder_group
F1 F 0.12220(12) 0.32016(12) 0.47886(9) 0.0476(3) Uani 1 1 d . . . . .
F2 F 0.14450(12) 0.54068(13) 0.41217(11) 0.0546(4) Uani 1 1 d . . . . .
F3 F 0.03732(11) 0.42766(13) 0.33119(10) 0.0497(3) Uani 1 1 d . . . . .
N1 N 0.49265(15) 0.15842(15) 0.17017(12) 0.0335(3) Uani 1 1 d . . . . .
C1 C 0.25233(18) 0.16961(17) 0.27786(14) 0.0306(4) Uani 1 1 d . . . . .
C2 C 0.10417(19) 0.11744(19) 0.33420(15) 0.0375(4) Uani 1 1 d . . . . .
H2 H 0.032796 0.170237 0.373078 0.045 Uiso 1 1 calc R U . . .
C3 C 0.0638(2) -0.0107(2) 0.33241(17) 0.0445(5) Uani 1 1 d . . . . .
H3 H -0.036265 -0.046022 0.370074 0.053 Uiso 1 1 calc R U . . .
C4 C 0.1678(2) -0.0896(2) 0.27599(18) 0.0454(5) Uani 1 1 d . . . . .
H4 H 0.137320 -0.178248 0.276645 0.054 Uiso 1 1 calc R U . . .
C5 C 0.3137(2) -0.04176(19) 0.21933(17) 0.0412(4) Uani 1 1 d . . . . .
H5 H 0.384067 -0.095653 0.180864 0.049 Uiso 1 1 calc R U . . .
C6 C 0.35435(19) 0.08871(17) 0.22056(14) 0.0331(4) Uani 1 1 d . . . . .
C7 C 0.48321(17) 0.28483(17) 0.19324(13) 0.0291(3) Uani 1 1 d . . . . .
C8 C 0.33555(17) 0.29479(17) 0.26279(13) 0.0286(3) Uani 1 1 d . . . . .
C9 C 0.30353(17) 0.41066(17) 0.30315(13) 0.0290(4) Uani 1 1 d . . . . .
C10 C 0.41289(17) 0.51367(17) 0.27279(13) 0.0304(4) Uani 1 1 d . . . . .
H10 H 0.390819 0.591216 0.301826 0.036 Uiso 1 1 calc R U . . .
C11 C 0.55595(17) 0.50597(17) 0.19991(13) 0.0294(4) Uani 1 1 d . . . . .
C12 C 0.59415(17) 0.39130(17) 0.15859(13) 0.0293(3) Uani 1 1 d . . . . .
C13 C 0.74856(18) 0.38318(18) 0.08318(15) 0.0342(4) Uani 1 1 d . . . . .
C14 C 0.8751(2) 0.3568(2) 0.13757(18) 0.0471(5) Uani 1 1 d . . . . .
H14A H 0.879299 0.427367 0.176315 0.071 Uiso 1 1 calc R U . . .
H14B H 0.969787 0.360141 0.078645 0.071 Uiso 1 1 calc R U . . .
H14C H 0.862067 0.265123 0.194605 0.071 Uiso 1 1 calc R U . . .
C15 C 0.7646(2) 0.4040(2) -0.03272(17) 0.0475(5) Uani 1 1 d . . . . .
H15A H 0.866(3) 0.398(3) -0.078(2) 0.056(6) Uiso 1 1 d . . . . .
H15B H 0.679(4) 0.424(3) -0.066(3) 0.079(9) Uiso 1 1 d . . . . .
C16 C 0.66670(17) 0.62293(17) 0.17047(14) 0.0311(4) Uani 1 1 d . . . . .
C17 C 0.7187(2) 0.6508(2) 0.25769(16) 0.0393(4) Uani 1 1 d . . . . .
H17 H 0.680979 0.597562 0.335832 0.047 Uiso 1 1 calc R U . . .
C18 C 0.8258(2) 0.7561(2) 0.23153(18) 0.0452(5) Uani 1 1 d . . . . .
H18 H 0.861372 0.773760 0.291686 0.054 Uiso 1 1 calc R U . . .
C19 C 0.8803(2) 0.83476(19) 0.11830(17) 0.0418(4) Uani 1 1 d . . . . .
H19 H 0.954867 0.905218 0.100329 0.050 Uiso 1 1 calc R U . . .
C20 C 0.8261(2) 0.81084(18) 0.03126(16) 0.0392(4) Uani 1 1 d . . . . .
H20 H 0.861582 0.866466 -0.046412 0.047 Uiso 1 1 calc R U . . .
C21 C 0.71972(19) 0.70533(18) 0.05720(15) 0.0353(4) Uani 1 1 d . . . . .
H21 H 0.682895 0.689411 -0.003080 0.042 Uiso 1 1 calc R U . . .
C22 C 0.6248(2) 0.0920(2) 0.1179(2) 0.0550(6) Uani 1 1 d . . . . .
H22A H 0.611360 -0.008728 0.149309 0.082 Uiso 1 1 calc R U . . .
H22B H 0.715416 0.120723 0.135301 0.082 Uiso 1 1 calc R U . . .
H22C H 0.636715 0.119056 0.033946 0.082 Uiso 1 1 calc R U . . .
C23 C 0.15299(18) 0.42524(18) 0.38097(15) 0.0349(4) Uani 1 1 d . . . . .
C24 C 0.3560(3) 0.7120(3) 0.5170(2) 0.0657(7) Uani 1 1 d . . . . .
H24A H 0.376007 0.723875 0.433775 0.098 Uiso 0.686(6) 1 calc R U P A 1
H24B H 0.258762 0.662699 0.556024 0.098 Uiso 0.686(6) 1 calc R U P A 1
H24C H 0.437432 0.658412 0.547926 0.098 Uiso 0.686(6) 1 calc R U P A 1
H24D H 0.389903 0.633511 0.486857 0.098 Uiso 0.314(6) 1 calc R U P A 2
H24E H 0.267559 0.753383 0.488505 0.098 Uiso 0.314(6) 1 calc R U P A 2
H24F H 0.328186 0.679747 0.601780 0.098 Uiso 0.314(6) 1 calc R U P A 2
C25 C 0.3493(4) 0.8532(3) 0.5378(3) 0.0517(9) Uani 0.686(6) 1 d . . P A 1
H25A H 0.271216 0.907782 0.501255 0.062 Uiso 0.686(6) 1 calc R U P A 1
H25B H 0.314564 0.839527 0.622119 0.062 Uiso 0.686(6) 1 calc R U P A 1
C26 C 0.4872(4) 0.9338(3) 0.4962(2) 0.0773(9) Uani 1 1 d . . . . .
H26C H 0.475505 0.890113 0.580263 0.093 Uiso 0.314(6) 1 calc R U P A 2
H26D H 0.381326 0.954620 0.489776 0.093 Uiso 0.314(6) 1 calc R U P A 2
H26A H 0.562388 0.873931 0.532414 0.093 Uiso 0.686(6) 1 calc R U P A 1
H26B H 0.519307 0.941747 0.412701 0.093 Uiso 0.686(6) 1 calc R U P A 1
C27 C 0.4840(9) 0.8199(7) 0.4765(6) 0.053(2) Uani 0.314(6) 1 d . . P A 2
H27A H 0.571333 0.769020 0.502466 0.064 Uiso 0.314(6) 1 calc R U P A 2
H27B H 0.510890 0.842241 0.391076 0.064 Uiso 0.314(6) 1 calc R U P A 2

loop_
_atom_site_aniso_label
_atom_site_aniso_U_11
_atom_site_aniso_U_22
_atom_site_aniso_U_33
_atom_site_aniso_U_23
_atom_site_aniso_U_13
_atom_site_aniso_U_12
F1 0.0399(6) 0.0541(7) 0.0364(6) -0.0061(5) 0.0060(4) -0.0035(5)
F2 0.0371(6) 0.0509(7) 0.0733(8) -0.0347(6) 0.0132(5) -0.0066(5)
F3 0.0242(5) 0.0640(8) 0.0594(7) -0.0167(6) -0.0091(4) 0.0028(5)
N1 0.0304(7) 0.0314(7) 0.0388(7) -0.0121(6) -0.0063(6) 0.0012(5)
C1 0.0296(8) 0.0296(8) 0.0318(8) -0.0045(6) -0.0106(6) -0.0028(6)
C2 0.0326(9) 0.0379(10) 0.0398(9) -0.0068(7) -0.0090(7) -0.0049(7)
C3 0.0404(10) 0.0405(10) 0.0496(11) -0.0039(8) -0.0138(8) -0.0123(8)
C4 0.0527(11) 0.0308(9) 0.0556(11) -0.0076(8) -0.0225(9) -0.0083(8)
C5 0.0479(10) 0.0327(9) 0.0463(10) -0.0118(8) -0.0170(8) 0.0002(7)
C6 0.0346(8) 0.0299(9) 0.0353(8) -0.0067(7) -0.0124(7) -0.0009(6)
C7 0.0264(7) 0.0313(8) 0.0300(8) -0.0083(6) -0.0084(6) 0.0016(6)
C8 0.0258(7) 0.0303(8) 0.0283(7) -0.0053(6) -0.0078(6) -0.0002(6)
C9 0.0241(7) 0.0330(8) 0.0277(7) -0.0064(6) -0.0050(6) -0.0013(6)
C10 0.0272(8) 0.0322(9) 0.0324(8) -0.0113(6) -0.0058(6) -0.0003(6)
C11 0.0262(7) 0.0327(8) 0.0280(7) -0.0062(6) -0.0066(6) -0.0027(6)
C12 0.0251(7) 0.0326(8) 0.0285(7) -0.0066(6) -0.0063(6) 0.0003(6)
C13 0.0267(8) 0.0354(9) 0.0380(9) -0.0111(7) -0.0021(6) -0.0007(6)
C14 0.0279(9) 0.0626(13) 0.0516(11) -0.0200(9) -0.0077(8) 0.0052(8)
C15 0.0413(10) 0.0586(13) 0.0364(10) -0.0117(8) -0.0012(8) 0.0049(9)
C16 0.0227(7) 0.0324(8) 0.0361(8) -0.0089(7) -0.0045(6) 0.0000(6)
C17 0.0382(9) 0.0408(10) 0.0364(9) -0.0073(7) -0.0070(7) -0.0101(7)
C18 0.0431(10) 0.0450(11) 0.0497(11) -0.0129(8) -0.0135(8) -0.0109(8)
C19 0.0304(8) 0.0350(9) 0.0561(11) -0.0099(8) -0.0062(7) -0.0055(7)
C20 0.0336(8) 0.0339(9) 0.0411(9) -0.0032(7) -0.0013(7) -0.0023(7)
C21 0.0303(8) 0.0369(9) 0.0361(9) -0.0077(7) -0.0065(6) 0.0000(7)
C22 0.0423(11) 0.0461(12) 0.0762(15) -0.0315(11) 0.0025(10) 0.0050(9)
C23 0.0274(8) 0.0363(9) 0.0396(9) -0.0125(7) -0.0034(7) -0.0017(6)
C24 0.0843(18) 0.0526(14) 0.0623(14) -0.0083(11) -0.0290(13) -0.0118(12)
C25 0.0529(18) 0.0540(19) 0.0470(17) -0.0085(13) -0.0162(13) -0.0061(14)
C26 0.119(2) 0.0531(14) 0.0685(16) 0.0057(12) -0.0620(17) -0.0176(14)
C27 0.075(5) 0.042(4) 0.051(4) -0.015(3) -0.029(3) 0.007(3)

loop_
_atom_type_symbol
_atom_type_description
_atom_type_scat_dispersion_real
_atom_type_scat_dispersion_imag
_atom_type_scat_source
C C 0.0181 0.0091 'International Tables Vol C Tables 4.2.6.8 and 6.1.1.4'
H H 0.0000 0.0000 'International Tables Vol C Tables 4.2.6.8 and 6.1.1.4'
F F 0.0727 0.0534 'International Tables Vol C Tables 4.2.6.8 and 6.1.1.4'
N N 0.0311 0.0180 'International Tables Vol C Tables 4.2.6.8 and 6.1.1.4'

loop_
_geom_angle_atom_site_label_1
_geom_angle_atom_site_label_2
_geom_angle_atom_site_label_3
_geom_angle
_geom_angle_site_symmetry_1
_geom_angle_site_symmetry_3
_geom_angle_publ_flag
C6 N1 C22 121.42(16) . . ?
C7 N1 C6 108.92(13) . . ?
C7 N1 C22 129.11(15) . . ?
C2 C1 C8 135.23(16) . . ?
C6 C1 C2 118.61(16) . . ?
C6 C1 C8 106.16(14) . . ?
C1 C2 H2 120.3 . . ?
C3 C2 C1 119.34(18) . . ?
C3 C2 H2 120.3 . . ?
C2 C3 H3 119.5 . . ?
C2 C3 C4 120.92(18) . . ?
C4 C3 H3 119.5 . . ?
C3 C4 H4 119.3 . . ?
C5 C4 C3 121.43(18) . . ?
C5 C4 H4 119.3 . . ?
C4 C5 H5 121.2 . . ?
C4 C5 C6 117.61(19) . . ?
C6 C5 H5 121.2 . . ?
N1 C6 C1 109.69(15) . . ?
N1 C6 C5 128.23(17) . . ?
C5 C6 C1 122.08(16) . . ?
N1 C7 C8 108.38(14) . . ?
N1 C7 C12 129.37(15) . . ?
C12 C7 C8 122.24(15) . . ?
C7 C8 C1 106.80(14) . . ?
C9 C8 C1 134.80(15) . . ?
C9 C8 C7 118.36(15) . . ?
C8 C9 C23 121.35(15) . . ?
C10 C9 C8 119.88(14) . . ?
C10 C9 C23 118.76(15) . . ?
C9 C10 H10 119.3 . . ?
C9 C10 C11 121.38(15) . . ?
C11 C10 H10 119.3 . . ?
C10 C11 C16 117.76(14) . . ?
C12 C11 C10 120.88(15) . . ?
C12 C11 C16 121.35(14) . . ?
C7 C12 C13 122.63(15) . . ?
C11 C12 C7 117.15(14) . . ?
C11 C12 C13 120.20(14) . . ?
C14 C13 C12 117.40(15) . . ?
C15 C13 C12 119.47(16) . . ?
C15 C13 C14 123.11(16) . . ?
C13 C14 H14A 109.5 . . ?
C13 C14 H14B 109.5 . . ?
C13 C14 H14C 109.5 . . ?
H14A C14 H14B 109.5 . . ?
H14A C14 H14C 109.5 . . ?
H14B C14 H14C 109.5 . . ?
C13 C15 H15A 116.8(14) . . ?
C13 C15 H15B 120.7(18) . . ?
H15A C15 H15B 122(2) . . ?
C17 C16 C11 119.73(15) . . ?
C17 C16 C21 118.64(16) . . ?
C21 C16 C11 121.62(15) . . ?
C16 C17 H17 119.7 . . ?
C16 C17 C18 120.57(17) . . ?
C18 C17 H17 119.7 . . ?
C17 C18 H18 119.9 . . ?
C19 C18 C17 120.10(18) . . ?
C19 C18 H18 119.9 . . ?
C18 C19 H19 120.1 . . ?
C20 C19 C18 119.88(17) . . ?
C20 C19 H19 120.1 . . ?
C19 C20 H20 120.0 . . ?
C19 C20 C21 120.06(16) . . ?
C21 C20 H20 120.0 . . ?
C16 C21 H21 119.7 . . ?
C20 C21 C16 120.69(16) . . ?
C20 C21 H21 119.7 . . ?
N1 C22 H22A 109.5 . . ?
N1 C22 H22B 109.5 . . ?
N1 C22 H22C 109.5 . . ?
H22A C22 H22B 109.5 . . ?
H22A C22 H22C 109.5 . . ?
H22B C22 H22C 109.5 . . ?
F1 C23 F3 105.95(14) . . ?
F1 C23 C9 112.29(14) . . ?
F2 C23 F1 106.62(14) . . ?
F2 C23 F3 106.30(14) . . ?
F2 C23 C9 112.76(14) . . ?
F3 C23 C9 112.43(14) . . ?
H24A C24 H24B 109.5 . . ?
H24A C24 H24C 109.5 . . ?
H24B C24 H24C 109.5 . . ?
H24D C24 H24E 109.5 . . ?
H24D C24 H24F 109.5 . . ?
H24E C24 H24F 109.5 . . ?
C25 C24 H24A 109.5 . . ?
C25 C24 H24B 109.5 . . ?
C25 C24 H24C 109.5 . . ?
C27 C24 H24D 109.5 . . ?
C27 C24 H24E 109.5 . . ?
C27 C24 H24F 109.5 . . ?
C24 C25 H25A 108.1 . . ?
C24 C25 H25B 108.1 . . ?
H25A C25 H25B 107.3 . . ?
C26 C25 C24 116.8(3) . . ?
C26 C25 H25A 108.1 . . ?
C26 C25 H25B 108.1 . . ?
C25 C26 H26A 105.1 . . ?
C25 C26 H26B 105.1 . . ?
C26 C26 C25 128.6(4) 2_676 . ?
C26 C26 H26C 92.9 2_676 . ?
C26 C26 H26D 92.9 2_676 . ?
C26 C26 H26A 105.1 2_676 . ?
C26 C26 H26B 105.1 2_676 . ?
H26C C26 H26D 103.0 . . ?
H26A C26 H26B 105.9 . . ?
C27 C26 C26 170.5(6) . 2_676 ?
C27 C26 H26C 92.9 . . ?
C27 C26 H26D 92.9 . . ?
C24 C27 H27A 104.9 . . ?
C24 C27 H27B 104.9 . . ?
C26 C27 C24 129.6(6) . . ?
C26 C27 H27A 104.9 . . ?
C26 C27 H27B 104.9 . . ?
H27A C27 H27B 105.8 . . ?

loop_
_geom_bond_atom_site_label_1
_geom_bond_atom_site_label_2
_geom_bond_distance
_geom_bond_site_symmetry_2
_geom_bond_publ_flag
F1 C23 1.340(2) . ?
F2 C23 1.329(2) . ?
F3 C23 1.340(2) . ?
N1 C6 1.386(2) . ?
N1 C7 1.386(2) . ?
N1 C22 1.451(2) . ?
C1 C2 1.407(2) . ?
C1 C6 1.407(2) . ?
C1 C8 1.452(2) . ?
C2 H2 0.9500 . ?
C2 C3 1.375(3) . ?
C3 H3 0.9500 . ?
C3 C4 1.397(3) . ?
C4 H4 0.9500 . ?
C4 C5 1.380(3) . ?
C5 H5 0.9500 . ?
C5 C6 1.396(3) . ?
C7 C8 1.425(2) . ?
C7 C12 1.412(2) . ?
C8 C9 1.397(2) . ?
C9 C10 1.384(2) . ?
C9 C23 1.499(2) . ?
C10 H10 0.9500 . ?
C10 C11 1.405(2) . ?
C11 C12 1.398(2) . ?
C11 C16 1.497(2) . ?
C12 C13 1.499(2) . ?
C13 C14 1.446(2) . ?
C13 C15 1.368(3) . ?
C14 H14A 0.9800 . ?
C14 H14B 0.9800 . ?
C14 H14C 0.9800 . ?
C15 H15A 0.96(3) . ?
C15 H15B 0.95(3) . ?
C16 C17 1.390(2) . ?
C16 C21 1.391(2) . ?
C17 H17 0.9500 . ?
C17 C18 1.394(2) . ?
C18 H18 0.9500 . ?
C18 C19 1.381(3) . ?
C19 H19 0.9500 . ?
C19 C20 1.380(3) . ?
C20 H20 0.9500 . ?
C20 C21 1.392(2) . ?
C21 H21 0.9500 . ?
C22 H22A 0.9800 . ?
C22 H22B 0.9800 . ?
C22 H22C 0.9800 . ?
C24 H24A 0.9800 . ?
C24 H24B 0.9800 . ?
C24 H24C 0.9800 . ?
C24 H24D 0.9800 . ?
C24 H24E 0.9800 . ?
C24 H24F 0.9800 . ?
C24 C25 1.522(4) . ?
C24 C27 1.526(8) . ?
C25 H25A 0.9900 . ?
C25 H25B 0.9900 . ?
C25 C26 1.431(4) . ?
C26 C26 1.406(5) 2_676 ?
C26 H26C 0.9900 . ?
C26 H26D 0.9900 . ?
C26 H26A 0.9900 . ?
C26 H26B 0.9900 . ?
C26 C27 1.252(7) . ?
C27 H27A 0.9900 . ?
C27 H27B 0.9900 . ?

loop_
_geom_torsion_atom_site_label_1
_geom_torsion_atom_site_label_2
_geom_torsion_atom_site_label_3
_geom_torsion_atom_site_label_4
_geom_torsion
_geom_torsion_site_symmetry_1
_geom_torsion_site_symmetry_2
_geom_torsion_site_symmetry_3
_geom_torsion_site_symmetry_4
_geom_torsion_publ_flag
N1 C7 C8 C1 -2.07(17) . . . . ?
N1 C7 C8 C9 175.86(13) . . . . ?
N1 C7 C12 C11 -176.64(15) . . . . ?
N1 C7 C12 C13 1.9(3) . . . . ?
C1 C2 C3 C4 0.3(3) . . . . ?
C1 C8 C9 C10 178.85(16) . . . . ?
C1 C8 C9 C23 -0.1(3) . . . . ?
C2 C1 C6 N1 179.48(14) . . . . ?
C2 C1 C6 C5 -0.9(2) . . . . ?
C2 C1 C8 C7 -178.81(18) . . . . ?
C2 C1 C8 C9 3.8(3) . . . . ?
C2 C3 C4 C5 -0.6(3) . . . . ?
C3 C4 C5 C6 0.2(3) . . . . ?
C4 C5 C6 N1 -179.87(16) . . . . ?
C4 C5 C6 C1 0.6(3) . . . . ?
C6 N1 C7 C8 1.41(18) . . . . ?
C6 N1 C7 C12 -179.00(15) . . . . ?
C6 C1 C2 C3 0.5(2) . . . . ?
C6 C1 C8 C7 1.94(16) . . . . ?
C6 C1 C8 C9 -175.50(17) . . . . ?
C7 N1 C6 C1 -0.15(18) . . . . ?
C7 N1 C6 C5 -179.76(16) . . . . ?
C7 C8 C9 C10 1.6(2) . . . . ?
C7 C8 C9 C23 -177.31(14) . . . . ?
C7 C12 C13 C14 -106.0(2) . . . . ?
C7 C12 C13 C15 75.6(2) . . . . ?
C8 C1 C2 C3 -178.73(17) . . . . ?
C8 C1 C6 N1 -1.12(17) . . . . ?
C8 C1 C6 C5 178.51(15) . . . . ?
C8 C7 C12 C11 2.9(2) . . . . ?
C8 C7 C12 C13 -178.56(14) . . . . ?
C8 C9 C10 C11 1.2(2) . . . . ?
C8 C9 C23 F1 58.3(2) . . . . ?
C8 C9 C23 F2 178.76(14) . . . . ?
C8 C9 C23 F3 -61.1(2) . . . . ?
C9 C10 C11 C12 -2.1(2) . . . . ?
C9 C10 C11 C16 179.29(14) . . . . ?
C10 C9 C23 F1 -120.66(16) . . . . ?
C10 C9 C23 F2 -0.2(2) . . . . ?
C10 C9 C23 F3 119.97(16) . . . . ?
C10 C11 C12 C7 0.0(2) . . . . ?
C10 C11 C12 C13 -178.56(14) . . . . ?
C10 C11 C16 C17 62.7(2) . . . . ?
C10 C11 C16 C21 -117.40(17) . . . . ?
C11 C12 C13 C14 72.5(2) . . . . ?
C11 C12 C13 C15 -105.9(2) . . . . ?
C11 C16 C17 C18 177.75(16) . . . . ?
C11 C16 C21 C20 -178.03(15) . . . . ?
C12 C7 C8 C1 178.31(13) . . . . ?
C12 C7 C8 C9 -3.8(2) . . . . ?
C12 C11 C16 C17 -115.96(18) . . . . ?
C12 C11 C16 C21 64.0(2) . . . . ?
C16 C11 C12 C7 178.60(13) . . . . ?
C16 C11 C12 C13 0.0(2) . . . . ?
C16 C17 C18 C19 0.6(3) . . . . ?
C17 C16 C21 C20 1.9(3) . . . . ?
C17 C18 C19 C20 1.3(3) . . . . ?
C18 C19 C20 C21 -1.6(3) . . . . ?
C19 C20 C21 C16 0.0(3) . . . . ?
C21 C16 C17 C18 -2.2(3) . . . . ?
C22 N1 C6 C1 172.07(17) . . . . ?
C22 N1 C6 C5 -7.5(3) . . . . ?
C22 N1 C7 C8 -170.04(18) . . . . ?
C22 N1 C7 C12 9.6(3) . . . . ?
C23 C9 C10 C11 -179.83(14) . . . . ?
C24 C25 C26 C26 -179.9(3) . . . 2_676 ?
